data_7124350
loop_
_publ_author_name
'Gao, Xiao-Tong'
'Xie, Shi-Liang'
'Zhou, Feng'
'Wu, Hai-Hong'
'Zhou, Jian'

_publ_section_title
;
 Multifunctional 1,3-diphenylguanidine for carboxylative cyclization of
 homopropargyl amines with CO2 under ambient temperature and pressure
;
_journal_name_full 'Chemical Communications'
_journal_paper_doi 10.1039/C9CC07671A
_journal_year 2019
_chemical_absolute_configuration rmad
_chemical_formula_moiety 'F6 Sb, C26 H26 Ag N6'
_chemical_formula_sum 'C26 H26 Ag F6 N6 Sb'
_chemical_formula_weight 766.15
_space_group_crystal_system orthorhombic
_space_group_IT_number 33
_space_group_name_Hall 'P 2c -2n'
_space_group_name_H-M_alt 'P n a 21'
_symmetry_space_group_name_Hall 'P 2c -2n'
_symmetry_space_group_name_H-M 'P n a 21'
_atom_sites_solution_hydrogens mixed
_atom_sites_solution_primary direct
_audit_creation_date 2019-01-28
_audit_creation_method
;
Olex2 1.2
(compiled 2018.05.29 svn.r3508 for OlexSys, GUI svn.r5506)
;
_audit_update_record
;
2019-01-30 deposited with the CCDC.    2019-10-21 downloaded from the CCDC.
;
_cell_angle_alpha 90
_cell_angle_beta 90
_cell_angle_gamma 90
_cell_formula_units_Z 4
_cell_length_a 14.7369(6)
_cell_length_b 31.5086(13)
_cell_length_c 5.9773(2)
_cell_measurement_reflns_used 2080
_cell_measurement_temperature 170(2)
_cell_measurement_theta_max 43.34
_cell_measurement_theta_min 4.89
_cell_volume 2775.49(19)
_computing_cell_refinement 'SAINT v8.37A (Bruker, 2015)'
_computing_data_reduction 'SAINT v8.37A (Bruker, 2015)'
_computing_molecular_graphics 'Olex2 (Dolomanov et al., 2009)'
_computing_publication_material 'Olex2 (Dolomanov et al., 2009)'
_computing_structure_refinement 'ShelXL (Sheldrick, 2015)'
_computing_structure_solution 'ShelXS (Sheldrick, 2008)'
_diffrn_ambient_temperature 170.0
_diffrn_measured_fraction_theta_full 0.999
_diffrn_measured_fraction_theta_max 0.993
_diffrn_measurement_device_type 'Bruker APEX-II CCD'
_diffrn_measurement_method '\f and \w scans'
_diffrn_radiation_type GaK\a
_diffrn_radiation_wavelength 1.34139
_diffrn_reflns_av_R_equivalents 0.1534
_diffrn_reflns_av_unetI/netI 0.1249
_diffrn_reflns_Laue_measured_fraction_full 0.999
_diffrn_reflns_Laue_measured_fraction_max 0.993
_diffrn_reflns_limit_h_max 17
_diffrn_reflns_limit_h_min -15
_diffrn_reflns_limit_k_max 35
_diffrn_reflns_limit_k_min -38
_diffrn_reflns_limit_l_max 4
_diffrn_reflns_limit_l_min -7
_diffrn_reflns_number 22100
_diffrn_reflns_point_group_measured_fraction_full 0.851
_diffrn_reflns_point_group_measured_fraction_max 0.841
_diffrn_reflns_theta_full 53.594
_diffrn_reflns_theta_max 54.953
_diffrn_reflns_theta_min 2.880
_diffrn_standards_number 0
_exptl_absorpt_coefficient_mu 9.462
_exptl_absorpt_correction_T_max 0.7508
_exptl_absorpt_correction_T_min 0.4138
_exptl_absorpt_correction_type multi-scan
_exptl_absorpt_process_details
'SADABS-2016/2 (Bruker,2016/2) was used for absorption correction. wR2(int) was 0.1537 before and 0.0851 after correction. The Ratio of minimum to maximum transmission is 0.5511. The \l/2 correction factor is Not present.'
_exptl_crystal_colour colourless
_exptl_crystal_density_diffrn 1.833
_exptl_crystal_description block
_exptl_crystal_F_000 1504
_exptl_crystal_size_max 0.03
_exptl_crystal_size_mid 0.02
_exptl_crystal_size_min 0.01
_refine_diff_density_max 0.912
_refine_diff_density_min -1.434
_refine_diff_density_rms 0.152
_refine_ls_abs_structure_details
;
 Flack x determined using 562 quotients [(I+)-(I-)]/[(I+)+(I-)]
 (Parsons, Flack and Wagner, Acta Cryst. B69 (2013) 249-259).
;
_refine_ls_abs_structure_Flack 0.01(3)
_refine_ls_extinction_method none
_refine_ls_goodness_of_fit_ref 1.001
_refine_ls_hydrogen_treatment constr
_refine_ls_matrix_type full
_refine_ls_number_parameters 361
_refine_ls_number_reflns 4443
_refine_ls_number_restraints 1
_refine_ls_restrained_S_all 1.001
_refine_ls_R_factor_all 0.1557
_refine_ls_R_factor_gt 0.0639
_refine_ls_shift/su_max 0.000
_refine_ls_shift/su_mean 0.000
_refine_ls_structure_factor_coef Fsqd
_refine_ls_weighting_details 'w=1/[\s^2^(Fo^2^)+(0.0812P)^2^] where P=(Fo^2^+2Fc^2^)/3'
_refine_ls_weighting_scheme calc
_refine_ls_wR_factor_gt 0.1336
_refine_ls_wR_factor_ref 0.1822
_reflns_Friedel_coverage 0.536
_reflns_Friedel_fraction_full 0.670
_reflns_Friedel_fraction_max 0.654
_reflns_number_gt 2208
_reflns_number_total 4443
_reflns_threshold_expression 'I > 2\s(I)'
_cod_data_source_file c9cc07671a2.cif
_cod_data_source_block mj19077_0m
_cod_database_code 7124350
_shelx_shelxl_version_number 2016/6
_shelx_space_group_comment
;
The symmetry employed for this shelxl refinement is uniquely defined
by the following loop, which should always be used as a source of
symmetry information in preference to the above space-group names.
They are only intended as comments.
;
_shelx_estimated_absorpt_t_max 0.911
_shelx_estimated_absorpt_t_min 0.764
_olex2_refinement_description
;
1. Fixed Uiso
 At 1.2 times of:
  All C(H) groups, All N(H) groups
2.a Riding coordinates:
 N3(H3)
2.b Aromatic/amide H refined with riding coordinates:
 N1(H1), N2(H2), N4(H4), N5(H5A), N6(H6A), C3(H3A), C4(H4A), C5(H5), C6(H6),
 C7(H7), C9(H9), C10(H10), C11(H11), C12(H12), C13(H13), C16(H16), C17(H17),
 C18(H18), C19(H19), C20(H20), C22(H22), C23(H23), C24(H24), C25(H25), C26(H26)
;
_olex2_submission_special_instructions 'No special instructions were received'

loop_
_space_group_symop_operation_xyz
'x, y, z'
'-x, -y, z+1/2'
'-x+1/2, y+1/2, z+1/2'
'x+1/2, -y+1/2, z'

loop_
_atom_site_label
_atom_site_type_symbol
_atom_site_fract_x
_atom_site_fract_y
_atom_site_fract_z
_atom_site_U_iso_or_equiv
_atom_site_adp_type
_atom_site_occupancy
_atom_site_site_symmetry_order
_atom_site_calc_flag
_atom_site_refinement_flags_posn
Sb1 Sb -1.26843(10) -0.37425(5) 0.8989(2) 0.0400(5) Uani 1 1 d .
F1 F -1.3600(9) -0.3814(4) 1.113(3) 0.055(4) Uani 1 1 d .
F2 F -1.2860(9) -0.3157(3) 0.905(3) 0.071(4) Uani 1 1 d .
F3 F -1.1816(11) -0.3703(5) 1.126(4) 0.077(6) Uani 1 1 d .
F4 F -1.1748(10) -0.3672(5) 0.693(3) 0.070(5) Uani 1 1 d .
F5 F -1.2537(9) -0.4327(4) 0.891(3) 0.070(4) Uani 1 1 d .
F6 F -1.3560(10) -0.3779(5) 0.670(4) 0.066(5) Uani 1 1 d .
Ag1 Ag -0.76777(12) -0.37563(6) 0.6563(3) 0.0448(6) Uani 1 1 d .
N1 N -0.8470(13) -0.3668(6) 0.937(4) 0.043(6) Uani 1 1 d .
H1 H -0.818043 -0.362734 1.064282 0.052 Uiso 1 1 calc R
N2 N -0.6865(14) -0.3844(6) 0.374(5) 0.047(6) Uani 1 1 d .
H2 H -0.714351 -0.389228 0.246188 0.057 Uiso 1 1 calc R
N3 N -0.9860(12) -0.3926(5) 0.799(3) 0.041(5) Uani 1 1 d .
H3 H -1.032680 -0.403033 0.872492 0.049 Uiso 1 1 d R
N4 N -0.9898(13) -0.3423(6) 1.075(3) 0.044(5) Uani 1 1 d .
H4 H -1.048649 -0.346904 1.067320 0.052 Uiso 1 1 calc R
N5 N -0.5519(12) -0.3576(5) 0.502(3) 0.035(5) Uani 1 1 d .
H5A H -0.492553 -0.359377 0.488107 0.041 Uiso 1 1 calc R
N6 N -0.5465(12) -0.4079(5) 0.233(3) 0.039(5) Uani 1 1 d .
H6A H -0.487562 -0.403865 0.242917 0.047 Uiso 1 1 calc R
C1 C -0.9361(14) -0.3668(6) 0.947(3) 0.032(5) Uani 1 1 d .
C2 C -0.9600(14) -0.3094(6) 1.222(4) 0.034(6) Uani 1 1 d .
C3 C -0.9991(15) -0.3046(6) 1.419(4) 0.042(6) Uani 1 1 d .
H3A H -1.044421 -0.324432 1.462410 0.050 Uiso 1 1 calc R
C4 C -0.9775(17) -0.2720(8) 1.568(4) 0.047(7) Uani 1 1 d .
H4A H -1.009212 -0.268833 1.705721 0.057 Uiso 1 1 calc R
C5 C -0.908(2) -0.2443(7) 1.508(5) 0.053(8) Uani 1 1 d .
H5 H -0.887690 -0.222790 1.608620 0.064 Uiso 1 1 calc R
C6 C -0.8683(18) -0.2486(8) 1.302(6) 0.050(7) Uani 1 1 d .
H6 H -0.822504 -0.229135 1.258429 0.060 Uiso 1 1 calc R
C7 C -0.8931(12) -0.2805(6) 1.156(4) 0.035(5) Uani 1 1 d .
H7 H -0.865291 -0.282784 1.013209 0.042 Uiso 1 1 calc R
C8 C -0.9537(15) -0.4243(6) 0.654(5) 0.044(6) Uani 1 1 d .
C9 C -0.8782(16) -0.4505(6) 0.709(4) 0.045(6) Uani 1 1 d .
H9 H -0.847408 -0.448038 0.847521 0.054 Uiso 1 1 calc R
C10 C -0.8519(16) -0.4800(7) 0.546(5) 0.049(8) Uani 1 1 d .
H10 H -0.801636 -0.497979 0.576473 0.058 Uiso 1 1 calc R
C11 C -0.8960(17) -0.4840(7) 0.344(5) 0.051(7) Uani 1 1 d .
H11 H -0.875775 -0.504205 0.236996 0.061 Uiso 1 1 calc R
C12 C -0.9691(17) -0.4587(7) 0.299(4) 0.049(7) Uani 1 1 d .
H12 H -1.000971 -0.461960 0.161618 0.059 Uiso 1 1 calc R
C13 C -0.9967(15) -0.4286(7) 0.451(4) 0.042(6) Uani 1 1 d .
H13 H -1.046096 -0.410493 0.415071 0.051 Uiso 1 1 calc R
C14 C -0.5996(15) -0.3835(6) 0.370(4) 0.035(5) Uani 1 1 d .
C15 C -0.5835(12) -0.3272(5) 0.665(4) 0.028(5) Uani 1 1 d .
C16 C -0.6580(13) -0.3002(7) 0.600(4) 0.041(6) Uani 1 1 d .
H16 H -0.686633 -0.303002 0.458563 0.049 Uiso 1 1 calc R
C17 C -0.6855(16) -0.2703(7) 0.751(4) 0.042(6) Uani 1 1 d .
H17 H -0.732624 -0.251113 0.712083 0.051 Uiso 1 1 calc R
C18 C -0.6458(16) -0.2675(7) 0.961(4) 0.044(7) Uani 1 1 d .
H18 H -0.668229 -0.247786 1.068323 0.052 Uiso 1 1 calc R
C19 C -0.5742(15) -0.2932(6) 1.013(4) 0.041(6) Uani 1 1 d .
H19 H -0.544734 -0.290453 1.153784 0.050 Uiso 1 1 calc R
C20 C -0.5448(14) -0.3228(6) 0.863(4) 0.037(5) Uani 1 1 d .
H20 H -0.495397 -0.340700 0.902015 0.045 Uiso 1 1 calc R
C21 C -0.5765(14) -0.4400(7) 0.074(4) 0.038(6) Uani 1 1 d .
C22 C -0.5349(14) -0.4430(6) -0.131(4) 0.032(5) Uani 1 1 d .
H22 H -0.489314 -0.423300 -0.173480 0.039 Uiso 1 1 calc R
C23 C -0.5605(15) -0.4754(6) -0.274(4) 0.042(6) Uani 1 1 d .
H23 H -0.531762 -0.477956 -0.415264 0.050 Uiso 1 1 calc R
C24 C -0.6277(16) -0.5043(7) -0.213(5) 0.044(7) Uani 1 1 d .
H24 H -0.643890 -0.526392 -0.313731 0.052 Uiso 1 1 calc R
C25 C -0.6698(17) -0.5014(7) -0.014(4) 0.045(7) Uani 1 1 d .
H25 H -0.717836 -0.520381 0.019753 0.054 Uiso 1 1 calc R
C26 C -0.6433(13) -0.4699(6) 0.147(4) 0.040(5) Uani 1 1 d .
H26 H -0.668532 -0.469084 0.293622 0.048 Uiso 1 1 calc R

loop_
_atom_site_aniso_label
_atom_site_aniso_U_11
_atom_site_aniso_U_22
_atom_site_aniso_U_33
_atom_site_aniso_U_23
_atom_site_aniso_U_13
_atom_site_aniso_U_12
Sb1 0.0332(9) 0.0391(8) 0.0479(12) 0.0041(8) 0.0002(14) 0.0001(7)
F1 0.041(8) 0.078(9) 0.045(10) 0.012(7) 0.006(7) -0.013(7)
F2 0.085(11) 0.037(6) 0.092(12) -0.003(8) 0.008(11) -0.011(6)
F3 0.044(10) 0.132(15) 0.055(12) 0.001(12) -0.012(10) -0.008(9)
F4 0.049(10) 0.099(13) 0.062(12) 0.008(9) 0.012(9) 0.002(8)
F5 0.078(11) 0.050(7) 0.081(12) -0.001(8) 0.004(11) 0.024(6)
F6 0.044(10) 0.087(10) 0.067(15) 0.002(9) -0.007(10) -0.011(8)
Ag1 0.0344(11) 0.0496(11) 0.0503(15) -0.0084(9) 0.0074(14) -0.0019(8)
N1 0.026(11) 0.070(13) 0.034(16) 0.000(10) 0.011(9) -0.002(9)
N2 0.042(13) 0.059(12) 0.041(15) -0.004(12) -0.007(12) 0.006(9)
N3 0.030(10) 0.043(10) 0.049(13) -0.017(9) 0.016(9) -0.009(8)
N4 0.045(13) 0.043(11) 0.043(13) -0.013(9) 0.009(10) -0.001(9)
N5 0.018(10) 0.035(9) 0.050(13) 0.008(9) 0.006(8) -0.001(8)
N6 0.038(12) 0.046(11) 0.034(13) -0.003(9) 0.008(9) 0.000(9)
C1 0.038(13) 0.038(12) 0.018(13) -0.002(9) 0.010(9) 0.001(9)
C2 0.033(13) 0.035(12) 0.033(16) -0.001(10) -0.004(10) 0.012(9)
C3 0.044(14) 0.046(13) 0.035(18) 0.001(12) 0.008(13) 0.007(10)
C4 0.058(18) 0.054(16) 0.031(15) -0.014(12) 0.000(12) 0.020(13)
C5 0.06(2) 0.044(14) 0.06(2) -0.015(14) -0.017(14) 0.009(13)
C6 0.064(17) 0.031(11) 0.056(19) -0.007(12) -0.013(16) 0.024(15)
C7 0.020(11) 0.046(12) 0.039(14) -0.010(12) -0.007(12) 0.009(9)
C8 0.050(15) 0.038(12) 0.045(16) -0.018(12) 0.018(14) -0.029(11)
C9 0.050(16) 0.046(13) 0.038(17) 0.006(11) 0.002(12) -0.003(11)
C10 0.040(16) 0.034(12) 0.07(2) -0.015(12) 0.028(14) -0.002(11)
C11 0.050(17) 0.049(14) 0.05(2) -0.014(13) 0.018(15) -0.009(13)
C12 0.063(19) 0.047(14) 0.038(17) 0.003(12) 0.010(14) -0.014(12)
C13 0.028(12) 0.053(14) 0.047(18) -0.009(13) -0.003(11) 0.000(10)
C14 0.038(13) 0.033(11) 0.034(14) 0.003(11) -0.011(12) 0.000(9)
C15 0.023(10) 0.029(10) 0.033(13) -0.010(10) -0.003(11) -0.009(8)
C16 0.024(12) 0.063(14) 0.037(15) 0.007(12) 0.006(11) -0.013(10)
C17 0.035(14) 0.056(13) 0.035(16) 0.005(12) 0.001(12) 0.018(11)
C18 0.042(16) 0.046(13) 0.043(17) 0.001(11) 0.013(12) 0.009(11)
C19 0.040(15) 0.033(12) 0.051(17) -0.017(11) -0.008(12) -0.010(10)
C20 0.027(12) 0.037(11) 0.047(17) 0.003(11) 0.001(12) -0.011(9)
C21 0.029(14) 0.046(13) 0.039(15) 0.000(11) -0.002(11) 0.019(10)
C22 0.046(14) 0.036(11) 0.015(13) 0.010(10) 0.004(11) -0.003(9)
C23 0.045(14) 0.034(12) 0.046(17) 0.007(11) 0.010(12) 0.016(11)
C24 0.027(15) 0.048(14) 0.06(2) -0.020(13) 0.004(12) -0.001(11)
C25 0.047(17) 0.042(13) 0.046(18) -0.003(12) -0.006(13) 0.003(11)
C26 0.034(13) 0.049(13) 0.038(14) 0.012(12) 0.018(13) -0.004(10)

loop_
_atom_type_symbol
_atom_type_description
_atom_type_scat_dispersion_real
_atom_type_scat_dispersion_imag
_atom_type_scat_source
C C 0.0148 0.0070 'International Tables Vol C Tables 4.2.6.8 and 6.1.1.4'
H H 0.0000 0.0000 'International Tables Vol C Tables 4.2.6.8 and 6.1.1.4'
Ag Ag 0.0782 3.3823 'International Tables Vol C Tables 4.2.6.8 and 6.1.1.4'
F F 0.0599 0.0411 'International Tables Vol C Tables 4.2.6.8 and 6.1.1.4'
N N 0.0253 0.0136 'International Tables Vol C Tables 4.2.6.8 and 6.1.1.4'
Sb Sb 0.0887 4.4825 'International Tables Vol C Tables 4.2.6.8 and 6.1.1.4'

loop_
_geom_angle_atom_site_label_1
_geom_angle_atom_site_label_2
_geom_angle_atom_site_label_3
_geom_angle
F1 Sb1 F6 89.7(6)
F2 Sb1 F1 90.3(6)
F2 Sb1 F3 90.9(8)
F2 Sb1 F6 88.9(7)
F3 Sb1 F1 90.3(8)
F3 Sb1 F6 179.8(8)
F4 Sb1 F1 178.2(7)
F4 Sb1 F2 89.9(7)
F4 Sb1 F3 88.0(7)
F4 Sb1 F6 92.1(8)
F5 Sb1 F1 89.0(6)
F5 Sb1 F2 178.7(6)
F5 Sb1 F3 90.2(7)
F5 Sb1 F4 90.9(6)
F5 Sb1 F6 90.1(7)
N1 Ag1 N2 179.4(9)
C1 N1 Ag1 126.8(19)
C14 N2 Ag1 126(2)
C1 N3 C8 128.3(18)
C1 N4 C2 125.8(19)
C14 N5 C15 129.3(17)
C14 N6 C21 127.4(18)
N1 C1 N3 119.7(19)
N1 C1 N4 128(2)
N4 C1 N3 112.4(18)
C3 C2 N4 120(2)
C3 C2 C7 119(2)
C7 C2 N4 121(2)
C2 C3 C4 124(2)
C3 C4 C5 118(2)
C6 C5 C4 119(3)
C5 C6 C7 122(3)
C6 C7 C2 119(2)
N3 C8 C9 122(2)
C13 C8 N3 117(2)
C13 C8 C9 120(2)
C10 C9 C8 116(2)
C11 C10 C9 123(2)
C12 C11 C10 119(2)
C11 C12 C13 120(3)
C12 C13 C8 121(2)
N2 C14 N5 122(2)
N2 C14 N6 125(2)
N5 C14 N6 113.3(19)
C16 C15 N5 117(2)
C20 C15 N5 122.3(19)
C20 C15 C16 120(2)
C17 C16 C15 117(2)
C16 C17 C18 121(2)
C19 C18 C17 120(2)
C20 C19 C18 120(2)
C15 C20 C19 122(2)
C22 C21 N6 120(2)
C22 C21 C26 122(2)
C26 C21 N6 118(2)
C21 C22 C23 119(2)
C22 C23 C24 121(2)
C25 C24 C23 121(2)
C24 C25 C26 121(2)
C21 C26 C25 116(2)

loop_
_geom_bond_atom_site_label_1
_geom_bond_atom_site_label_2
_geom_bond_distance
Sb1 F1 1.874(14)
Sb1 F2 1.862(11)
Sb1 F3 1.87(2)
Sb1 F4 1.862(16)
Sb1 F5 1.855(12)
Sb1 F6 1.884(19)
Ag1 N1 2.06(2)
Ag1 N2 2.09(3)
N1 C1 1.31(3)
N2 C14 1.28(3)
N3 C1 1.41(3)
N3 C8 1.41(3)
N4 C1 1.35(2)
N4 C2 1.43(3)
N5 C14 1.34(3)
N5 C15 1.44(2)
N6 C14 1.37(3)
N6 C21 1.46(3)
C2 C3 1.32(3)
C2 C7 1.40(3)
C3 C4 1.39(3)
C4 C5 1.40(3)
C5 C6 1.37(4)
C6 C7 1.38(3)
C8 C9 1.42(3)
C8 C13 1.38(3)
C9 C10 1.40(3)
C10 C11 1.38(3)
C11 C12 1.37(3)
C12 C13 1.38(3)
C15 C16 1.44(3)
C15 C20 1.32(3)
C16 C17 1.37(3)
C17 C18 1.39(3)
C18 C19 1.37(3)
C19 C20 1.36(3)
C21 C22 1.37(3)
C21 C26 1.43(3)
C22 C23 1.38(3)
C23 C24 1.39(3)
C24 C25 1.34(3)
C25 C26 1.44(3)
